data_4318431
loop_
_publ_author_name
'Takuya Matsumoto'
'Tsuyoshi Kominami'
'Kazumasa Ueda'
'Toyonari Sugimoto'
'Toshiji Tada'
'Satoru Noguchi'
'Harukazu Yoshino'
'Keizo Murata'
'Motoo Shiro'
'Ei-ichi Negishi'
'Naoki Toyota'
'Satoshi Endo'
'Kazuko Takahashi'

_publ_contact_author_address
;
Research Institute for Advanced Science
and Technology, Osaka Prefecture University,
Osaka 599-8570, Japan
;
_publ_contact_author_email ' toyonari@iwate.riast.osakafu-u.ac.jp '
_publ_contact_author_fax ' 81 72 252 4175 '
_publ_contact_author_name ' Takuya Matsumoto, et al.'
_publ_contact_author_phone ' 81 72 252 4175 '
_publ_section_title
;
 Metallic Conductivity and Ferromagnetic Interaction of Iron(III) d Spins
 in the Needle Crystals of
 (Ethylenedithiotetrathiafulvalenoquinone-1,3-dithiolemethide)2.FeBr4 Salt
;
_journal_name_full 'Inorganic Chemistry'
_journal_page_first 4763
_journal_page_last 4769
_journal_paper_doi 10.1021/ic020143h
_journal_volume 41
_journal_year 2002
_chemical_formula_moiety '2(C11 H6 O1 S8 0.5+), Br4 Fe1 1-'
_chemical_formula_sum 'C22 H12 Br4 Fe O2 S16'
_chemical_formula_weight 1196.76
_space_group_IT_number 1
_symmetry_cell_setting triclinic
_symmetry_Int_Tables_number 1
_symmetry_space_group_name_Hall 'P 1'
_symmetry_space_group_name_H-M 'P 1'
_cell_angle_alpha 81.460(9)
_cell_angle_beta 88.397(6)
_cell_angle_gamma 80.859(4)
_cell_formula_units_Z 1
_cell_length_a 6.699(1)
_cell_length_b 7.092(1)
_cell_length_c 19.579(3)
_cell_measurement_reflns_used 4300
_cell_measurement_temperature 113.2
_cell_measurement_theta_max 24.4
_cell_measurement_theta_min 1.0
_cell_volume 908.2(2)
_computing_cell_refinement 'PROCESS-AUTO (Rigaku, 1998)'
_computing_data_collection 'PROCESS-AUTO (Rigaku, 1998)'
_computing_data_reduction 'teXsan (MSC & Rigaku, 1999)'
_computing_molecular_graphics 'ORTEP (Johnson, 1976)'
_computing_publication_material 'teXsan (MSC & Rigaku, 1999)'
_computing_structure_refinement 'teXsan (MSC & Rigaku, 1999)'
_computing_structure_solution 'SIR92 (Altomare, 1994)'
_diffrn_detector_area_resol_mean 10.00
_diffrn_measured_fraction_theta_full 0.96
_diffrn_measured_fraction_theta_max 0.96
_diffrn_measurement_device_type 'Rigaku RAXIS-RAPID Imaging Plate'
_diffrn_measurement_method \w
_diffrn_radiation_type 'Mo K\a'
_diffrn_radiation_wavelength 0.7107
_diffrn_reflns_av_R_equivalents 0.080
_diffrn_reflns_limit_h_max 7
_diffrn_reflns_limit_h_min -8
_diffrn_reflns_limit_k_max 8
_diffrn_reflns_limit_k_min -8
_diffrn_reflns_limit_l_max 23
_diffrn_reflns_limit_l_min -23
_diffrn_reflns_number 5769
_diffrn_reflns_theta_full 25.25
_diffrn_reflns_theta_max 25.25
_exptl_absorpt_coefficient_mu 5.774
_exptl_absorpt_correction_T_max 0.944
_exptl_absorpt_correction_T_min 0.624
_exptl_absorpt_correction_type multi-scan
_exptl_absorpt_process_details 'ABSCOR (Higashi, 1995)'
_exptl_crystal_colour black
_exptl_crystal_density_diffrn 2.188
_exptl_crystal_density_method 'not measured'
_exptl_crystal_description needle
_exptl_crystal_size_max 0.300
_exptl_crystal_size_mid 0.040
_exptl_crystal_size_min 0.010
_refine_diff_density_max 3.23
_refine_diff_density_min -1.47
_refine_ls_abs_structure_details
;
The absolute crystal structure was determined based on Flack's parameter
refined for 4629 reflections involving 1545 Friedel mates.
;
_refine_ls_abs_structure_Flack -0.05(3)
_refine_ls_extinction_method none
_refine_ls_goodness_of_fit_ref 1.685
_refine_ls_hydrogen_treatment noref
_refine_ls_number_parameters 287
_refine_ls_number_reflns 3084
_refine_ls_R_factor_gt 0.0988
_refine_ls_shift/su_max 0.0095
_refine_ls_structure_factor_coef Fsqd
_refine_ls_weighting_details 'w = 1/[\s^2^(Fo^2^) + (0.07700(Max(Fo^2^,0) + 2Fc^2^)/3)^2^]'
_refine_ls_weighting_scheme calc
_refine_ls_wR_factor_ref 0.2175
_reflns_number_gt 2355
_reflns_number_total 3136
_reflns_threshold_expression F^2^>2.0\s(F^2^)
_cod_data_source_file ic020143h_1.cif
_cod_data_source_block opu4
_cod_original_cell_volume 908.3(3)
_cod_original_sg_symbol_H-M 'P 1 '
_cod_original_formula_sum 'C22 H12 Br4 Fe O2 S16 '
_cod_database_code 4318431

loop_
_symmetry_equiv_pos_as_xyz
x,y,z

loop_
_atom_site_label
_atom_site_type_symbol
_atom_site_fract_x
_atom_site_fract_y
_atom_site_fract_z
_atom_site_U_iso_or_equiv
_atom_site_adp_type
_atom_site_occupancy
_atom_site_calc_flag
_atom_site_refinement_flags
_atom_site_disorder_assembly
_atom_site_disorder_group
Br1 Br 0.13(1) -0.06(1) -0.058(4) 0.0339(6) Uani 1.00 d . . .
Br2 Br 0.04(1) 0.46(1) -0.157(4) 0.0409(7) Uani 1.00 d . . .
Br3 Br 0.53(1) 0.27(1) -0.058(4) 0.0394(7) Uani 1.00 d . . .
Br4 Br 0.04(1) 0.38(1) 0.040(4) 0.0438(7) Uani 1.00 d . . .
Fe1 Fe 0.18(1) 0.26(1) -0.058(4) 0.0300(7) Uani 1.00 d . . .
S1 S 0.34(1) 0.83(1) 0.113(4) 0.034(2) Uani 1.00 d . . .
S2 S 0.85(1) 0.72(1) 0.164(4) 0.040(2) Uani 1.00 d . . .
S3 S 0.26(1) 0.79(1) 0.264(4) 0.025(1) Uani 1.00 d . . .
S4 S 0.69(1) 0.69(1) 0.305(4) 0.032(2) Uani 1.00 d . . .
S5 S 0.14(1) 0.76(1) 0.428(4) 0.041(2) Uani 1.00 d . . .
S6 S 0.57(1) 0.64(1) 0.464(4) 0.036(2) Uani 1.00 d . . .
S7 S 0.31(1) 0.55(1) 0.673(4) 0.037(2) Uani 1.00 d . . .
S8 S 0.72(1) 0.48(1) 0.619(4) 0.035(2) Uani 1.00 d . . .
S9 S 0.35(1) -0.03(1) 0.772(4) 0.032(2) Uani 1.00 d . . .
S10 S 0.86(1) -0.10(1) 0.720(4) 0.043(2) Uani 1.00 d . . .
S11 S 0.27(1) 0.08(1) 0.624(4) 0.030(1) Uani 1.00 d . . .
S12 S 0.69(1) 0.01(1) 0.579(4) 0.035(2) Uani 1.00 d . . .
S13 S 0.13(1) 0.24(1) 0.464(4) 0.046(2) Uani 1.00 d . . .
S14 S 0.57(1) 0.16(1) 0.422(4) 0.040(2) Uani 1.00 d . . .
S15 S 0.29(1) 0.30(1) 0.215(4) 0.036(2) Uani 1.00 d . . .
S16 S 0.71(1) 0.20(1) 0.263(4) 0.040(2) Uani 1.00 d . . .
O1 O 0.06(1) 0.71(1) 0.561(4) 0.053(5) Uiso 1.00 d . . .
O2 O 0.04(1) 0.33(1) 0.331(4) 0.056(5) Uiso 1.00 d . . .
C1 C 0.56(1) 0.76(1) 0.062(4) 0.035(5) Uiso 1.00 d . . .
C2 C 0.74(1) 0.83(1) 0.082(4) 0.041(6) Uiso 1.00 d . . .
C3 C 0.44(1) 0.78(1) 0.197(4) 0.025(4) Uiso 1.00 d . . .
C4 C 0.64(1) 0.73(1) 0.217(4) 0.031(5) Uiso 1.00 d . . .
C5 C 0.44(1) 0.73(1) 0.331(4) 0.031(5) Uiso 1.00 d . . .
C6 C 0.38(1) 0.70(1) 0.398(4) 0.023(4) Uiso 1.00 d . . .
C7 C 0.20(1) 0.69(1) 0.520(4) 0.027(5) Uiso 1.00 d . . .
C8 C 0.40(1) 0.62(1) 0.535(4) 0.039(6) Uiso 1.00 d . . .
C9 C 0.47(1) 0.56(1) 0.600(4) 0.023(4) Uiso 1.00 d . . .
C10 C 0.50(1) 0.45(1) 0.733(4) 0.039(6) Uiso 1.00 d . . .
C11 C 0.69(1) 0.42(1) 0.707(4) 0.037(5) Uiso 1.00 d . . .
C12 C 0.57(1) -0.14(1) 0.822(4) 0.047(6) Uiso 1.00 d . . .
C13 C 0.76(1) -0.07(1) 0.804(4) 0.040(6) Uiso 1.00 d . . .
C14 C 0.45(1) 0.01(1) 0.688(4) 0.031(5) Uiso 1.00 d . . .
C15 C 0.65(1) -0.03(1) 0.669(4) 0.034(5) Uiso 1.00 d . . .
C16 C 0.45(1) 0.09(1) 0.556(4) 0.034(5) Uiso 1.00 d . . .
C17 C 0.38(1) 0.16(1) 0.488(4) 0.023(4) Uiso 1.00 d . . .
C18 C 0.19(1) 0.28(1) 0.366(4) 0.030(5) Uiso 1.00 d . . .
C19 C 0.40(1) 0.23(1) 0.352(4) 0.058(7) Uiso 1.00 d . . .
C20 C 0.45(1) 0.25(1) 0.284(4) 0.028(5) Uiso 1.00 d . . .
C21 C 0.48(1) 0.28(1) 0.153(4) 0.033(5) Uiso 1.00 d . . .
C22 C 0.67(1) 0.24(1) 0.178(4) 0.056(7) Uiso 1.00 d . . .
H1a H 0.5853 0.6359 0.0625 0.0417 Uiso 1.00 calc . . .
H1b H 0.5280 0.8229 0.0104 0.0417 Uiso 1.00 calc . . .
H2a H 0.7054 0.9796 0.0793 0.0491 Uiso 1.00 calc . . .
H2b H 0.8407 0.8263 0.0425 0.0491 Uiso 1.00 calc . . .
H10 H 0.4759 0.4250 0.7759 0.0463 Uiso 1.00 calc . . .
H11 H 0.7988 0.3914 0.7316 0.0443 Uiso 1.00 calc . . .
H12a H 0.5400 -0.1141 0.8650 0.0560 Uiso 1.00 calc . . .
H12b H 0.5914 -0.2592 0.8126 0.0560 Uiso 1.00 calc . . .
H13a H 0.8584 -0.1094 0.8325 0.0476 Uiso 1.00 calc . . .
H13b H 0.7342 0.0862 0.8009 0.0476 Uiso 1.00 calc . . .
H21 H 0.4480 0.3093 0.1004 0.0390 Uiso 1.00 calc . . .
H22 H 0.7785 0.2429 0.1426 0.0670 Uiso 1.00 calc . . .

loop_
_atom_site_aniso_label
_atom_site_aniso_U_11
_atom_site_aniso_U_22
_atom_site_aniso_U_33
_atom_site_aniso_U_12
_atom_site_aniso_U_13
_atom_site_aniso_U_23
Br1 0.024(1) 0.043(1) 0.036(1) -0.010(1) 0.0010(9) -0.007(1)
Br2 0.034(1) 0.050(2) 0.034(1) 0.001(1) -0.0035(10) 0.000(1)
Br3 0.020(1) 0.060(2) 0.040(1) -0.009(1) -0.0009(10) -0.009(1)
Br4 0.034(1) 0.064(2) 0.036(1) 0.000(1) 0.0074(10) -0.023(1)
Fe1 0.018(1) 0.041(1) 0.030(1) -0.005(1) 0.000(1) -0.005(1)
S1 0.029(3) 0.048(4) 0.028(3) -0.009(3) 0.001(2) -0.007(3)
S2 0.026(3) 0.046(4) 0.043(4) 0.009(3) -0.005(3) -0.008(3)
S3 0.019(2) 0.029(3) 0.028(3) -0.009(2) 0.003(2) -0.004(2)
S4 0.025(3) 0.040(3) 0.034(3) -0.007(2) -0.002(2) -0.014(3)
S5 0.026(3) 0.062(4) 0.041(4) -0.022(3) 0.002(2) -0.011(3)
S6 0.028(3) 0.064(4) 0.021(3) -0.016(3) 0.004(2) -0.010(3)
S7 0.042(3) 0.045(4) 0.028(3) -0.016(3) 0.008(3) -0.010(3)
S8 0.038(3) 0.033(3) 0.038(3) -0.009(3) 0.003(3) -0.011(3)
S9 0.025(3) 0.046(4) 0.026(3) -0.006(3) -0.001(2) -0.011(3)
S10 0.030(3) 0.064(4) 0.033(3) -0.004(3) 0.006(2) -0.008(3)
S11 0.024(3) 0.033(3) 0.035(3) -0.007(2) 0.002(2) -0.010(3)
S12 0.026(3) 0.043(3) 0.037(3) -0.001(2) -0.001(2) -0.014(3)
S13 0.017(3) 0.074(5) 0.050(4) -0.010(3) 0.001(3) -0.012(3)
S14 0.026(3) 0.065(4) 0.030(3) -0.013(3) -0.001(2) -0.002(3)
S15 0.040(3) 0.033(3) 0.035(3) -0.008(3) -0.003(3) 0.000(3)
S16 0.045(4) 0.033(3) 0.045(4) -0.010(3) -0.011(3) -0.009(3)

loop_
_atom_type_symbol
_atom_type_description
_atom_type_scat_dispersion_real
_atom_type_scat_dispersion_imag
_atom_type_scat_source
C C 0.003 0.002
;International Tables for Crystallography
(1992, Vol. C, Tables 4.2.6.8 and 6.1.1.1)
;
H H 0.000 0.000
;International Tables for Crystallography
(1992, Vol. C, Table 6.1.1.2)
;
Br Br -0.290 2.459
;International Tables for Crystallography
(1992, Vol. C, Tables 4.2.6.8 and 6.1.1.1)
;
Fe Fe 0.346 0.844
;International Tables for Crystallography
(1992, Vol. C, Tables 4.2.6.8 and 6.1.1.1)
;
O O 0.011 0.006
;International Tables for Crystallography
(1992, Vol. C, Tables 4.2.6.8 and 6.1.1.1)
;
S S 0.125 0.123
;International Tables for Crystallography
(1992, Vol. C, Tables 4.2.6.8 and 6.1.1.1)
;

loop_
_geom_angle_atom_site_label_1
_geom_angle_atom_site_label_2
_geom_angle_atom_site_label_3
_geom_angle
_geom_angle_site_symmetry_1
_geom_angle_site_symmetry_2
_geom_angle_site_symmetry_3
_geom_angle_publ_flag
BR1 FE1 BR2 110.5(2) . . . yes
BR1 FE1 BR3 109.0(2) . . . yes
BR1 FE1 BR4 110.2(2) . . . yes
BR2 FE1 BR3 108.7(2) . . . yes
BR2 FE1 BR4 109.5(2) . . . yes
BR3 FE1 BR4 108.9(2) . . . yes
C1 S1 C3 101(1) . . . yes
C2 S2 C4 101(1) . . . yes
C3 S3 C5 93(1) . . . yes
C4 S4 C5 96(1) . . . yes
C6 S5 C7 95(1) . . . yes
C6 S6 C8 97(1) . . . yes
C9 S7 C10 95(1) . . . yes
C9 S8 C11 96(1) . . . yes
C12 S9 C14 101(1) . . . yes
C13 S10 C15 102(1) . . . yes
C14 S11 C16 92(1) . . . yes
C15 S12 C16 97(1) . . . yes
C17 S13 C18 94(1) . . . yes
C17 S14 C19 96(1) . . . yes
C20 S15 C21 96(1) . . . yes
C20 S16 C22 93(1) . . . yes
S1 C1 C2 112(2) . . . yes
S1 C1 H1a 113.0 . . . no
S1 C1 H1b 108.2 . . . no
C2 C1 H1a 108.7 . . . no
C2 C1 H1b 104.8 . . . no
H1a C1 H1b 108.9 . . . no
S2 C2 C1 115(2) . . . yes
S2 C2 H2a 112.0 . . . no
S2 C2 H2b 113.0 . . . no
C1 C2 H2a 108.0 . . . no
C1 C2 H2b 108.8 . . . no
H2a C2 H2b 97.9 . . . no
S1 C3 S3 114(1) . . . yes
S1 C3 C4 128(2) . . . yes
S3 C3 C4 117(2) . . . yes
S2 C4 S4 116(1) . . . yes
S2 C4 C3 127(2) . . . yes
S4 C4 C3 116(2) . . . yes
S3 C5 S4 116(1) . . . yes
S3 C5 C6 120(2) . . . yes
S4 C5 C6 123(2) . . . yes
S5 C6 S6 115(1) . . . yes
S5 C6 C5 125(2) . . . yes
S6 C6 C5 118(1) . . . yes
S5 C7 O1 117(2) . . . yes
S5 C7 C8 115(2) . . . yes
O1 C7 C8 127(2) . . . yes
S6 C8 C7 115(2) . . . yes
S6 C8 C9 122(2) . . . yes
C7 C8 C9 121(2) . . . yes
S7 C9 S8 113(1) . . . yes
S7 C9 C8 123(2) . . . yes
S8 C9 C8 122(2) . . . yes
S7 C10 C11 115(2) . . . yes
S7 C10 H10 120.4 . . . no
C11 C10 H10 123.9 . . . no
S8 C11 C10 119(2) . . . yes
S8 C11 H11 115.3 . . . no
C10 C11 H11 125.0 . . . no
S9 C12 C13 115(2) . . . yes
S9 C12 H12a 104.3 . . . no
S9 C12 H12b 104.8 . . . no
C13 C12 H12a 104.2 . . . no
C13 C12 H12b 104.7 . . . no
H12a C12 H12b 123.7 . . . no
S10 C13 C12 115(2) . . . yes
S10 C13 H13a 105.7 . . . no
S10 C13 H13b 103.0 . . . no
C12 C13 H13a 114.7 . . . no
C12 C13 H13b 110.3 . . . no
H13a C13 H13b 106.9 . . . no
S9 C14 S11 113(1) . . . yes
S9 C14 C15 127(2) . . . yes
S11 C14 C15 119(2) . . . yes
S10 C15 S12 117(1) . . . yes
S10 C15 C14 128(2) . . . yes
S12 C15 C14 113(2) . . . yes
S11 C16 S12 116(1) . . . yes
S11 C16 C17 116(2) . . . yes
S12 C16 C17 126(2) . . . yes
S13 C17 S14 116(1) . . . yes
S13 C17 C16 126(2) . . . yes
S14 C17 C16 116(1) . . . yes
S13 C18 O2 112(2) . . . yes
S13 C18 C19 112(2) . . . yes
O2 C18 C19 134(3) . . . yes
S14 C19 C18 118(2) . . . yes
S14 C19 C20 126(2) . . . yes
C18 C19 C20 115(3) . . . yes
S15 C20 S16 114(1) . . . yes
S15 C20 C19 128(2) . . . yes
S16 C20 C19 116(2) . . . yes
S15 C21 C22 114(2) . . . yes
S15 C21 H21 123.3 . . . no
C22 C21 H21 122.0 . . . no
S16 C22 C21 120(2) . . . yes
S16 C22 H22 123.1 . . . no
C21 C22 H22 115.6 . . . no

loop_
_geom_bond_atom_site_label_1
_geom_bond_atom_site_label_2
_geom_bond_distance
_geom_bond_site_symmetry_1
_geom_bond_site_symmetry_2
_geom_bond_publ_flag
BR1 FE1 2.344(5) . . yes
BR2 FE1 2.335(5) . . yes
BR3 FE1 2.342(4) . . yes
BR4 FE1 2.342(5) . . yes
S1 C1 1.80(3) . . yes
S1 C3 1.77(3) . . yes
S2 C2 1.80(3) . . yes
S2 C4 1.73(3) . . yes
S3 C3 1.76(3) . . yes
S3 C5 1.77(3) . . yes
S4 C4 1.74(3) . . yes
S4 C5 1.70(3) . . yes
S5 C6 1.73(3) . . yes
S5 C7 1.85(3) . . yes
S6 C6 1.78(3) . . yes
S6 C8 1.76(3) . . yes
S7 C9 1.76(3) . . yes
S7 C10 1.77(3) . . yes
S8 C9 1.72(3) . . yes
S8 C11 1.72(3) . . yes
S9 C12 1.81(4) . . yes
S9 C14 1.76(3) . . yes
S10 C13 1.79(3) . . yes
S10 C15 1.69(3) . . yes
S11 C14 1.75(3) . . yes
S11 C16 1.80(3) . . yes
S12 C15 1.76(3) . . yes
S12 C16 1.68(3) . . yes
S13 C17 1.71(3) . . yes
S13 C18 1.93(3) . . yes
S14 C17 1.78(3) . . yes
S14 C19 1.76(4) . . yes
S15 C20 1.69(3) . . yes
S15 C21 1.73(3) . . yes
S16 C20 1.78(3) . . yes
S16 C22 1.67(4) . . yes
O1 C7 1.20(3) . . yes
O2 C18 1.21(3) . . yes
C1 C2 1.49(4) . . yes
C1 H1a 0.845 . . no
C1 H1b 1.057 . . no
C2 H2a 1.050 . . no
C2 H2b 1.007 . . no
C3 C4 1.36(4) . . yes
C5 C6 1.37(4) . . yes
C7 C8 1.41(4) . . yes
C8 C9 1.34(4) . . yes
C10 C11 1.31(4) . . yes
C10 H10 0.853 . . no
C11 H11 0.893 . . no
C12 C13 1.48(5) . . yes
C12 H12a 0.895 . . no
C12 H12b 0.864 . . no
C13 H13a 0.874 . . no
C13 H13b 1.052 . . no
C14 C15 1.40(4) . . yes
C16 C17 1.41(4) . . yes
C18 C19 1.37(5) . . yes
C19 C20 1.36(5) . . yes
C21 C22 1.35(5) . . yes
C21 H21 1.033 . . no
C22 H22 1.011 . . no

loop_
_geom_contact_atom_site_label_1
_geom_contact_atom_site_label_2
_geom_contact_distance
_geom_contact_site_symmetry_1
_geom_contact_site_symmetry_2
_geom_contact_publ_flag
BR1 S9 3.587(8) . 1_554 ?
BR2 C13 3.59(3) . 1_464 ?
S1 S2 3.57(1) . 1_455 ?
S2 S3 3.575(10) . 1_655 ?
S4 O2 3.19(3) . 1_655 ?
S4 S16 3.59(1) . 1_565 ?
S5 S13 3.59(1) . 1_565 ?
S6 S14 3.59(1) . . ?
S7 C14 3.57(3) . 1_565 ?
S8 O1 3.08(2) . 1_655 ?
S8 S12 3.56(1) . . ?
S9 S10 3.60(1) . 1_455 ?
S10 S11 3.59(1) . 1_655 ?
S11 O1 3.58(2) . 1_545 ?
S12 O1 3.07(2) . 1_645 ?
S16 O2 3.01(2) . 1_655 ?
C3 C21 3.56(4) . 1_565 ?
C5 C19 3.56(4) . 1_565 ?
C8 C16 3.45(4) . 1_565 ?
C8 C17 3.54(4) . . ?
C9 C16 3.60(4) . . ?
C10 C14 3.44(4) . . ?
C11 C15 3.45(4) . . ?
